data_4033690
loop_
_publ_author_name
'Prochnow, Tha\'is'
'Maroneze, Adriano'
'Back, Davi Fernando'
'Zeni, Gilson'

_publ_section_title
;
 Synthesis of 3-(Organochalcogen) Chalcogenazolo Indoles via Cascade
 Cyclization of N-Alkynylindoles.
;
_journal_issue 5
_journal_name_full 'The Journal of organic chemistry'
_journal_page_first 2891
_journal_page_last 2900
_journal_paper_doi 10.1021/acs.joc.9b00052
_journal_volume 84
_journal_year 2019
_chemical_formula_moiety 'C33 H24 Cl2 N2 O Se4'
_chemical_formula_sum 'C33 H24 Cl2 N2 O Se4'
_chemical_formula_weight 851.28
_chemical_melting_point ?
_chemical_name_common 'bis phenyl selenazole indole diselene'
_chemical_name_systematic
;
        1,2-bis(2-phenyl-[1,3]selenazole[3,2-a]indole-3-il)diselene
;
_space_group_IT_number 2
_space_group_name_Hall '-P 1'
_space_group_name_H-M_alt 'P -1'
_symmetry_cell_setting triclinic
_symmetry_space_group_name_Hall '-P 1'
_symmetry_space_group_name_H-M 'P -1'
_atom_sites_solution_hydrogens geom
_atom_sites_solution_primary direct
_atom_sites_solution_secondary difmap
_audit_conform_dict_location ftp://ftp.iucr.org/pub/cif_core.dic
_audit_conform_dict_name cif_core.dic
_audit_conform_dict_version 2.4
_audit_creation_date 2018-04-03T11:10:26-00:00
_audit_creation_method 'WinGX routine CIF_UPDATE'
_cell_angle_alpha 79.994(6)
_cell_angle_beta 81.269(6)
_cell_angle_gamma 78.371(5)
_cell_formula_units_Z 2
_cell_length_a 10.3911(5)
_cell_length_b 11.0643(9)
_cell_length_c 14.6903(12)
_cell_measurement_reflns_used 9988
_cell_measurement_temperature 296(2)
_cell_measurement_theta_max 68.042
_cell_measurement_theta_min 3.084
_cell_volume 1617.1(2)
_computing_cell_refinement 'SAINT V8.34A (Bruker AXS Inc., 2013)'
_computing_data_collection 'Bruker Instrument Service v4.2.7'
_computing_data_reduction 'SAINT V8.34A (Bruker AXS Inc., 2013)'
_computing_molecular_graphics 'Diamond (version 3.2i; Crystal Impact GbR'
_computing_structure_refinement 'SHELXL-97 (Sheldrick, 1997)'
_computing_structure_solution 'SHELXL97 (Sheldrick, 1997)'
_diffrn_ambient_temperature 296(2)
_diffrn_detector_area_resol_mean 10.4167
_diffrn_measured_fraction_theta_full 0.997
_diffrn_measured_fraction_theta_max 0.997
_diffrn_measurement_device_type 'Bruker D8 Quest Photon 100 diffractometer'
_diffrn_measurement_method '2\% \f & \w scans'
_diffrn_radiation_monochromator 'Montel type 2-dim beam shaping X ray optics'
_diffrn_radiation_type CuK\a
_diffrn_radiation_wavelength 1.54178
_diffrn_reflns_av_R_equivalents 0.0342
_diffrn_reflns_av_unetI/netI 0.0372
_diffrn_reflns_limit_h_max 12
_diffrn_reflns_limit_h_min -9
_diffrn_reflns_limit_k_max 12
_diffrn_reflns_limit_k_min -12
_diffrn_reflns_limit_l_max 17
_diffrn_reflns_limit_l_min -14
_diffrn_reflns_number 13304
_diffrn_reflns_theta_full 68.74
_diffrn_reflns_theta_max 68.74
_diffrn_reflns_theta_min 3.08
_diffrn_source 'micro-focus tube'
_exptl_absorpt_coefficient_mu 7.187
_exptl_absorpt_correction_T_max 0.8641
_exptl_absorpt_correction_T_min 0.5673
_exptl_absorpt_correction_type multi-scan
_exptl_absorpt_process_details
;
SADABS (version 2012/1; Bruker, 2012) was used to perform the numerical
        absorption correction based on the indexed faces of the crystal.
;
_exptl_crystal_colour orange
_exptl_crystal_density_diffrn 1.748
_exptl_crystal_density_meas ?
_exptl_crystal_density_method 'not measured'
_exptl_crystal_description block
_exptl_crystal_F_000 828
_exptl_crystal_size_max 0.376
_exptl_crystal_size_mid 0.228
_exptl_crystal_size_min 0.201
_refine_diff_density_max 0.769
_refine_diff_density_min -0.603
_refine_diff_density_rms 0.107
_refine_ls_extinction_coef none
_refine_ls_extinction_method none
_refine_ls_goodness_of_fit_ref 1.108
_refine_ls_hydrogen_treatment constr
_refine_ls_matrix_type full
_refine_ls_number_parameters 379
_refine_ls_number_reflns 5304
_refine_ls_number_restraints 1
_refine_ls_restrained_S_all 1.261
_refine_ls_R_factor_all 0.045
_refine_ls_R_factor_gt 0.0437
_refine_ls_shift/su_max 0.001
_refine_ls_shift/su_mean 0
_refine_ls_structure_factor_coef Fsqd
_refine_ls_weighting_details 'calc w=1/[\s^2^(Fo^2^)+(0.0715P)^2^+2.6147P] where P=(Fo^2^+2Fc^2^)/3'
_refine_ls_weighting_scheme calc
_refine_ls_wR_factor_gt 0.128
_refine_ls_wR_factor_ref 0.1291
_reflns_number_gt 4998
_reflns_number_total 5304
_reflns_threshold_expression >2\s(I)
_cod_data_source_file jo9b00052_si_002.cif
_cod_data_source_block dfbgz0317sese2_0m
_cod_depositor_comments
;
The following automatic conversions were performed:

data item '_chemical_melting_point' value 'none' was changed to '?'
-- the value is undefined or not given.

data item '_exptl_crystal_density_meas' value 'none' was changed to
'?' -- the value is perceived as not measured.

Automatic conversion script
Id: cif_fix_values 6909 2019-04-08 15:41:33Z antanas 
;
_cod_original_sg_symbol_Hall -P1
_cod_original_sg_symbol_H-M P-1
_cod_database_code 4033690

loop_
_symmetry_equiv_pos_as_xyz
'x, y, z'
'-x, -y, -z'

loop_
_atom_site_label
_atom_site_type_symbol
_atom_site_fract_x
_atom_site_fract_y
_atom_site_fract_z
_atom_site_U_iso_or_equiv
_atom_site_adp_type
_atom_site_occupancy
_atom_site_symmetry_multiplicity
_atom_site_calc_flag
_atom_site_refinement_flags
Se13 Se 0.35389(5) 0.73306(5) 0.83627(3) 0.04090(18) Uani 1 1 d .
Se32 Se 0.51194(5) 0.82050(5) 0.72447(4) 0.04085(18) Uani 1 1 d .
Se12 Se 0.37765(6) 0.33756(5) 0.77572(5) 0.0529(2) Uani 1 1 d .
Se31 Se 0.39907(7) 0.83865(6) 0.43363(4) 0.0551(2) Uani 1 1 d .
Cl2 Cl -0.2133(2) 0.9388(3) 0.7795(2) 0.1110(8) Uani 1 1 d .
Cl1 Cl -0.0693(4) 0.9063(4) 0.9387(2) 0.1449(13) Uani 1 1 d .
O O 0.4320(6) 1.0262(5) 0.9202(3) 0.0788(15) Uani 1 1 d .
N7 N 0.5075(4) 0.4812(4) 0.8461(3) 0.0385(9) Uani 1 1 d .
N26 N 0.3221(4) 0.9359(4) 0.5945(3) 0.0397(9) Uani 1 1 d .
C13 C 0.1857(5) 0.5653(5) 0.7433(3) 0.0385(10) Uani 1 1 d .
C10 C 0.3944(5) 0.5631(4) 0.8180(3) 0.0358(10) Uani 1 1 d .
C3 C 0.6472(6) 0.5879(6) 0.9263(4) 0.0529(13) Uani 1 1 d .
H3 H 0.5944 0.6668 0.9202 0.064 Uiso 1 1 calc R
C33 C 0.6022(5) 0.6761(5) 0.5371(3) 0.0396(10) Uani 1 1 d .
C4 C 0.6160(5) 0.4896(5) 0.8915(3) 0.0433(11) Uani 1 1 d .
C11 C 0.3120(5) 0.5104(4) 0.7801(3) 0.0376(10) Uani 1 1 d .
C29 C 0.4349(5) 0.8447(4) 0.6118(3) 0.0371(10) Uani 1 1 d .
C23 C 0.2277(5) 1.0149(4) 0.6460(4) 0.0433(11) Uani 1 1 d .
C30 C 0.4900(5) 0.7813(5) 0.5408(3) 0.0410(10) Uani 1 1 d .
C15 C 0.1766(5) 0.6677(5) 0.6731(4) 0.0442(11) Uani 1 1 d .
H15 H 0.2508 0.7036 0.65 0.053 Uiso 1 1 calc R
C18 C -0.0441(5) 0.5605(6) 0.7390(4) 0.0532(13) Uani 1 1 d .
H18 H -0.118 0.5238 0.7611 0.064 Uiso 1 1 calc R
C19 C 0.0737(5) 0.5121(5) 0.7751(4) 0.0475(12) Uani 1 1 d .
H19 H 0.0783 0.4428 0.8214 0.057 Uiso 1 1 calc R
C27 C 0.2806(6) 0.9448(5) 0.5070(4) 0.0455(11) Uani 1 1 d .
C24 C 0.1278(6) 1.0694(5) 0.5899(4) 0.0496(12) Uani 1 1 d .
C28 C 0.1633(6) 1.0240(5) 0.5010(4) 0.0545(14) Uani 1 1 d .
H28 H 0.1154 1.0451 0.4502 0.065 Uiso 1 1 calc R
C38 C 0.7069(5) 0.6781(5) 0.4660(4) 0.0475(12) Uani 1 1 d .
H38 H 0.7065 0.7468 0.4194 0.057 Uiso 1 1 calc R
C17 C -0.0531(5) 0.6625(6) 0.6706(4) 0.0552(14) Uani 1 1 d .
H17 H -0.1328 0.6953 0.6465 0.066 Uiso 1 1 calc R
C34 C 0.6046(6) 0.5702(5) 0.6040(4) 0.0539(14) Uani 1 1 d .
H34 H 0.5342 0.5648 0.651 0.065 Uiso 1 1 calc R
C8 C 0.5216(5) 0.3591(5) 0.8301(4) 0.0461(11) Uani 1 1 d .
C22 C 0.2255(6) 1.0471(5) 0.7347(4) 0.0515(13) Uani 1 1 d .
H22 H 0.2933 1.0125 0.7711 0.062 Uiso 1 1 calc R
C5 C 0.6946(5) 0.3699(6) 0.8992(4) 0.0516(13) Uani 1 1 d .
C37 C 0.8118(6) 0.5789(6) 0.4641(4) 0.0585(15) Uani 1 1 d .
H37 H 0.8813 0.5818 0.4162 0.07 Uiso 1 1 calc R
C16 C 0.0586(6) 0.7162(5) 0.6377(4) 0.0525(13) Uani 1 1 d .
H16 H 0.0534 0.7855 0.5915 0.063 Uiso 1 1 calc R
C21 C 0.1181(7) 1.1323(6) 0.7653(5) 0.0613(15) Uani 1 1 d .
H21 H 0.1138 1.1556 0.8237 0.074 Uiso 1 1 calc R
C25 C 0.0189(6) 1.1528(6) 0.6249(5) 0.0606(15) Uani 1 1 d .
H25 H -0.0506 1.1863 0.5897 0.073 Uiso 1 1 calc R
C9 C 0.6346(6) 0.2886(6) 0.8605(4) 0.0576(14) Uani 1 1 d .
H9 H 0.6662 0.2045 0.8567 0.069 Uiso 1 1 calc R
C2 C 0.7611(6) 0.5628(8) 0.9705(4) 0.0642(17) Uani 1 1 d .
H2 H 0.7853 0.6266 0.9942 0.077 Uiso 1 1 calc R
C6 C 0.8092(6) 0.3493(7) 0.9450(4) 0.0645(18) Uani 1 1 d .
H6 H 0.8634 0.2712 0.951 0.077 Uiso 1 1 calc R
C36 C 0.8147(6) 0.4782(6) 0.5305(4) 0.0591(15) Uani 1 1 d .
H36 H 0.8863 0.4125 0.529 0.071 Uiso 1 1 calc R
C1 C 0.8398(6) 0.4445(8) 0.9803(4) 0.0675(19) Uani 1 1 d .
H1 H 0.9142 0.4303 1.0113 0.081 Uiso 1 1 calc R
C35 C 0.7109(7) 0.4730(6) 0.6007(5) 0.0627(16) Uani 1 1 d .
H35 H 0.7126 0.4033 0.6465 0.075 Uiso 1 1 calc R
C20 C 0.0158(7) 1.1843(6) 0.7111(5) 0.0678(17) Uani 1 1 d .
H20 H -0.0553 1.2412 0.734 0.081 Uiso 1 1 calc R
C39 C -0.0671(9) 0.8741(10) 0.8280(7) 0.094(3) Uani 1 1 d .
H39A H -0.0514 0.7843 0.8297 0.113 Uiso 1 1 calc R
H39B H 0.006 0.9055 0.7882 0.113 Uiso 1 1 calc R
H01A H 0.3611 0.9952 0.9559 0.05 Uiso 1 1 d D
H01B H 0.4123 1.0868 0.9469 0.05 Uiso 1 1 d D

loop_
_atom_site_aniso_label
_atom_site_aniso_U_11
_atom_site_aniso_U_22
_atom_site_aniso_U_33
_atom_site_aniso_U_23
_atom_site_aniso_U_13
_atom_site_aniso_U_12
Se13 0.0430(3) 0.0417(3) 0.0374(3) -0.0069(2) -0.0048(2) -0.0055(2)
Se32 0.0371(3) 0.0425(3) 0.0454(3) -0.0005(2) -0.0148(2) -0.0106(2)
Se12 0.0520(4) 0.0391(3) 0.0708(4) -0.0059(3) -0.0225(3) -0.0062(2)
Se31 0.0639(4) 0.0591(4) 0.0386(3) -0.0048(3) -0.0134(3) 0.0009(3)
Cl2 0.0816(14) 0.142(2) 0.1213(19) -0.0466(16) -0.0304(13) -0.0120(14)
Cl1 0.162(3) 0.181(3) 0.0968(18) -0.044(2) -0.0496(19) 0.001(2)
O 0.111(4) 0.085(3) 0.060(3) -0.004(2) -0.070(3) -0.026(3)
N7 0.034(2) 0.044(2) 0.0356(19) 0.0022(16) -0.0104(16) -0.0059(16)
N26 0.041(2) 0.035(2) 0.043(2) -0.0014(16) -0.0134(17) -0.0042(17)
C13 0.033(2) 0.044(3) 0.039(2) -0.005(2) -0.0069(18) -0.0059(19)
C10 0.034(2) 0.040(2) 0.030(2) 0.0026(18) -0.0040(17) -0.0067(19)
C3 0.047(3) 0.074(4) 0.040(3) -0.002(2) -0.011(2) -0.017(3)
C33 0.037(2) 0.042(3) 0.038(2) -0.0043(19) -0.0013(19) -0.007(2)
C4 0.036(2) 0.061(3) 0.031(2) 0.007(2) -0.0057(18) -0.014(2)
C11 0.037(2) 0.038(2) 0.037(2) 0.0018(18) -0.0051(19) -0.0091(19)
C29 0.036(2) 0.033(2) 0.042(2) 0.0020(18) -0.0089(19) -0.0086(18)
C23 0.045(3) 0.032(2) 0.051(3) -0.001(2) -0.010(2) -0.007(2)
C30 0.042(3) 0.040(2) 0.040(2) 0.001(2) -0.006(2) -0.009(2)
C15 0.039(3) 0.046(3) 0.048(3) 0.001(2) -0.011(2) -0.010(2)
C18 0.035(3) 0.072(4) 0.058(3) -0.016(3) -0.006(2) -0.014(2)
C19 0.041(3) 0.056(3) 0.045(3) -0.001(2) -0.003(2) -0.016(2)
C27 0.052(3) 0.041(3) 0.043(3) -0.001(2) -0.014(2) -0.003(2)
C24 0.050(3) 0.036(3) 0.061(3) 0.002(2) -0.019(2) -0.003(2)
C28 0.061(3) 0.047(3) 0.054(3) 0.001(2) -0.026(3) 0.001(3)
C38 0.046(3) 0.056(3) 0.040(3) -0.001(2) -0.001(2) -0.016(2)
C17 0.038(3) 0.070(4) 0.060(3) -0.023(3) -0.017(2) 0.005(2)
C34 0.051(3) 0.047(3) 0.052(3) 0.001(2) 0.009(2) -0.002(2)
C8 0.043(3) 0.042(3) 0.050(3) 0.003(2) -0.011(2) -0.006(2)
C22 0.060(3) 0.041(3) 0.054(3) -0.007(2) -0.014(3) -0.004(2)
C5 0.037(3) 0.064(3) 0.046(3) 0.012(2) -0.008(2) -0.004(2)
C37 0.044(3) 0.077(4) 0.052(3) -0.019(3) 0.008(2) -0.007(3)
C16 0.054(3) 0.048(3) 0.053(3) 0.000(2) -0.019(2) 0.000(2)
C21 0.070(4) 0.049(3) 0.066(4) -0.018(3) -0.008(3) -0.002(3)
C25 0.056(3) 0.046(3) 0.075(4) -0.004(3) -0.020(3) 0.006(3)
C9 0.050(3) 0.051(3) 0.065(4) 0.007(3) -0.017(3) 0.000(2)
C2 0.054(3) 0.100(5) 0.046(3) -0.004(3) -0.014(3) -0.032(4)
C6 0.038(3) 0.091(5) 0.053(3) 0.019(3) -0.011(2) -0.006(3)
C36 0.052(3) 0.058(3) 0.064(4) -0.020(3) -0.008(3) 0.008(3)
C1 0.041(3) 0.111(6) 0.049(3) 0.008(3) -0.015(2) -0.021(3)
C35 0.073(4) 0.045(3) 0.060(4) 0.002(3) -0.004(3) 0.002(3)
C20 0.062(4) 0.044(3) 0.090(5) -0.012(3) -0.007(3) 0.008(3)
C39 0.077(5) 0.109(7) 0.105(6) -0.042(5) -0.015(5) -0.013(5)

loop_
_atom_type_symbol
_atom_type_description
_atom_type_scat_dispersion_real
_atom_type_scat_dispersion_imag
_atom_type_scat_source
C C 0.0181 0.0091 'International Tables Vol C Tables 4.2.6.8 and 6.1.1.4'
H H 0 0 'International Tables Vol C Tables 4.2.6.8 and 6.1.1.4'
N N 0.0311 0.018 'International Tables Vol C Tables 4.2.6.8 and 6.1.1.4'
O O 0.0492 0.0322 'International Tables Vol C Tables 4.2.6.8 and 6.1.1.4'
Cl Cl 0.3639 0.7018 'International Tables Vol C Tables 4.2.6.8 and 6.1.1.4'
Se Se -0.7943 1.1372 'International Tables Vol C Tables 4.2.6.8 and 6.1.1.4'

loop_
_geom_angle_atom_site_label_1
_geom_angle_atom_site_label_2
_geom_angle_atom_site_label_3
_geom_angle
C10 Se13 Se32 101.65(13)
C29 Se32 Se13 103.18(14)
C8 Se12 C11 86.3(2)
C27 Se31 C30 86.3(2)
C8 N7 C10 116.3(4)
C8 N7 C4 107.9(4)
C10 N7 C4 135.8(4)
C27 N26 C23 107.9(4)
C27 N26 C29 115.1(4)
C23 N26 C29 136.6(4)
C15 C13 C19 118.4(5)
C15 C13 C11 121.1(4)
C19 C13 C11 120.4(4)
C11 C10 N7 114.8(4)
C11 C10 Se13 122.1(4)
N7 C10 Se13 123.0(4)
C4 C3 C2 116.9(6)
C38 C33 C34 118.0(5)
C38 C33 C30 121.4(5)
C34 C33 C30 120.6(4)
C3 C4 C5 122.6(5)
C3 C4 N7 131.7(5)
C5 C4 N7 105.7(5)
C10 C11 C13 130.5(5)
C10 C11 Se12 111.8(4)
C13 C11 Se12 117.7(3)
C30 C29 N26 115.6(4)
C30 C29 Se32 122.0(4)
N26 C29 Se32 122.2(4)
C24 C23 N26 107.1(5)
C24 C23 C22 121.6(5)
N26 C23 C22 131.2(5)
C29 C30 C33 129.8(5)
C29 C30 Se31 111.7(4)
C33 C30 Se31 118.5(4)
C16 C15 C13 120.5(5)
C17 C18 C19 120.5(5)
C18 C19 C13 120.9(5)
C28 C27 N26 110.7(5)
C28 C27 Se31 138.2(4)
N26 C27 Se31 111.0(4)
C23 C24 C25 119.3(6)
C23 C24 C28 108.3(5)
C25 C24 C28 132.4(5)
C27 C28 C24 106.0(5)
C37 C38 C33 120.6(5)
C18 C17 C16 119.1(5)
C35 C34 C33 120.2(5)
C9 C8 N7 110.9(5)
C9 C8 Se12 138.2(5)
N7 C8 Se12 110.8(3)
C21 C22 C23 117.0(5)
C4 C5 C6 118.2(6)
C4 C5 C9 109.5(5)
C6 C5 C9 132.3(6)
C36 C37 C38 120.9(5)
C15 C16 C17 120.5(5)
C22 C21 C20 121.8(6)
C20 C25 C24 119.4(6)
C8 C9 C5 106.0(5)
C3 C2 C1 121.6(7)
C1 C6 C5 119.7(7)
C37 C36 C35 119.6(6)
C6 C1 C2 121.0(6)
C36 C35 C34 120.7(6)
C25 C20 C21 120.8(6)
Cl1 C39 Cl2 113.5(5)

loop_
_geom_bond_atom_site_label_1
_geom_bond_atom_site_label_2
_geom_bond_distance
Se13 C10 1.900(5)
Se13 Se32 2.3663(7)
Se32 C29 1.901(5)
Se12 C8 1.872(5)
Se12 C11 1.905(5)
Se31 C27 1.873(5)
Se31 C30 1.908(5)
Cl2 C39 1.744(9)
Cl1 C39 1.720(9)
N7 C8 1.387(7)
N7 C10 1.400(6)
N7 C4 1.420(6)
N26 C27 1.397(7)
N26 C23 1.400(7)
N26 C29 1.408(6)
C13 C15 1.391(7)
C13 C19 1.392(7)
C13 C11 1.471(7)
C10 C11 1.357(7)
C3 C4 1.391(8)
C3 C2 1.393(8)
C33 C38 1.390(7)
C33 C34 1.391(7)
C33 C30 1.474(7)
C4 C5 1.405(8)
C29 C30 1.348(7)
C23 C24 1.398(8)
C23 C22 1.404(8)
C15 C16 1.376(8)
C18 C17 1.372(9)
C18 C19 1.379(8)
C27 C28 1.355(8)
C24 C25 1.401(9)
C24 C28 1.449(9)
C38 C37 1.383(9)
C17 C16 1.394(9)
C34 C35 1.379(9)
C8 C9 1.363(8)
C22 C21 1.381(9)
C5 C6 1.415(8)
C5 C9 1.426(9)
C37 C36 1.347(9)
C21 C20 1.394(10)
C25 C20 1.365(10)
C2 C1 1.393(11)
C6 C1 1.361(11)
C36 C35 1.377(9)
